data_2007396
loop_
_publ_author_name
'Chen, Wei'
'Wang, Z. X.'
'Jian, F. F.'
'Bai, Z. P.'
'You, X. Z.'

_publ_section_title
;
 4-(<i>p</i>-Bromophenyl)-3,5-bis(2-pyridyl)-4<i>H</i>-1,2,4-triazole
;
_journal_issue 6
_journal_name_full 'Acta Crystallographica Section C'
_journal_page_first 851
_journal_page_last 852
_journal_paper_doi 10.1107/S0108270198000316
_journal_volume 54
_journal_year 1998
_chemical_formula_moiety C~18~H~12~N~5~Br
_chemical_formula_sum 'C18 H12 Br N5'
_chemical_formula_weight 378.24
_chemical_name_systematic
;
 3,5-Bis(2-pyridyl)-4-p-bromophenyl-1,2,4-triazole
;
_space_group_IT_number 61
_symmetry_cell_setting orthorhombic
_symmetry_space_group_name_Hall '-P 2ac 2ab'
_symmetry_space_group_name_H-M 'P b c a'
_audit_creation_method SHELXL
_cell_angle_alpha 90.00
_cell_angle_beta 90.00
_cell_angle_gamma 90.00
_cell_formula_units_Z 8
_cell_length_a 18.4645(9)
_cell_length_b 8.0647(6)
_cell_length_c 21.9392(9)
_cell_measurement_reflns_used 25
_cell_measurement_temperature 300(2)
_cell_measurement_theta_max 13
_cell_measurement_theta_min 12
_cell_volume 3267.0(3)
_computing_cell_refinement 'CAD4 VAX/PC '
_computing_data_collection 'CAD4 VAX/PC (Enraf Nonius, 1988)'
_computing_data_reduction 'NRCVAX (Gabe et al., 1989)'
_computing_molecular_graphics 'SHELXTL/PC (Sheldrick, 1990b)'
_computing_publication_material 'SHELXL93 '
_computing_structure_refinement 'SHELXL93 (Sheldrick, 1993)'
_computing_structure_solution 'SHELXS86 (Sheldrick, 1990a)'
_diffrn_ambient_temperature 300(2)
_diffrn_measurement_device CAD4
_diffrn_measurement_method '\w-2\q scan'
_diffrn_radiation_monochromator graphite
_diffrn_radiation_source 'fine-focus sealed tube'
_diffrn_radiation_type MoK\a
_diffrn_radiation_wavelength 0.71073
_diffrn_reflns_av_R_equivalents 0.032
_diffrn_reflns_av_sigmaI/netI 0.0952
_diffrn_reflns_limit_h_max 22
_diffrn_reflns_limit_h_min 0
_diffrn_reflns_limit_k_max 7
_diffrn_reflns_limit_k_min -9
_diffrn_reflns_limit_l_max 0
_diffrn_reflns_limit_l_min -27
_diffrn_reflns_number 4569
_diffrn_reflns_theta_max 25.97
_diffrn_reflns_theta_min 1.86
_diffrn_standards_decay_% <1.0
_diffrn_standards_interval_time 60
_diffrn_standards_number 3
_exptl_absorpt_coefficient_mu 2.525
_exptl_absorpt_correction_T_max 0.685
_exptl_absorpt_correction_T_min 0.435
_exptl_absorpt_correction_type '\y scan (North et al., 1968)'
_exptl_crystal_colour Colourless
_exptl_crystal_density_diffrn 1.538
_exptl_crystal_density_method 'not done'
_exptl_crystal_description Needles
_exptl_crystal_F_000 1520
_exptl_crystal_size_max 0.36
_exptl_crystal_size_mid 0.18
_exptl_crystal_size_min 0.15
_refine_diff_density_max 0.753
_refine_diff_density_min -0.823
_refine_ls_extinction_coef 0.0029(3)
_refine_ls_extinction_method SHELXL93
_refine_ls_goodness_of_fit_all 0.925
_refine_ls_goodness_of_fit_obs 1.134
_refine_ls_hydrogen_treatment 'H atoms refined isotropically'
_refine_ls_matrix_type full
_refine_ls_number_parameters 266
_refine_ls_number_reflns 3199
_refine_ls_number_restraints 0
_refine_ls_restrained_S_all 0.925
_refine_ls_restrained_S_obs 1.134
_refine_ls_R_factor_all 0.127
_refine_ls_R_factor_obs .059
_refine_ls_shift/esd_max 0.001
_refine_ls_shift/esd_mean 0.000
_refine_ls_structure_factor_coef Fsqd
_refine_ls_weighting_details 'w = 1/[\s^2^(Fo^2^)+(0.0574P)^2^] where P=(Fo^2^+2Fc^2^)/3'
_refine_ls_weighting_scheme calc
_refine_ls_wR_factor_all 0.121
_refine_ls_wR_factor_obs .103
_reflns_number_observed 1645
_reflns_number_total 3199
_reflns_observed_criterion >2sigma(I)
_cod_data_source_file ta1205.cif
_cod_data_source_block cw25a
_cod_depositor_comments
;
The following automatic conversions were performed:

'_symmetry_cell_setting' value 'Orthorhombic' changed to
'orthorhombic' according to
/home/saulius/struct/CIF-dictionaries/cif_core.dic dictionary named
'cif_core.dic' version 2.4.1 from 2010-06-29.

Automatic conversion script
Id: cif_fix_values 1715 2011-07-08 13:25:40Z adriana 

The following automatic conversions were performed:

'_refine_ls_weighting_scheme' value 'calc w =
1/[\s^2^(Fo^2^)+(0.0574P)^2^] where P=(Fo^2^+2Fc^2^)/3' was changed
to 'calc'. New tag '_refine_ls_weighting_details' was created. The
value of the new tag was set to 'w = 1/[\s^2^(Fo^2^)+(0.0574P)^2^]
where P=(Fo^2^+2Fc^2^)/3'.

Automatic conversion script
Id: cif_fix_values 3143 2015-03-26 13:38:13Z robertas 
;
_cod_database_code 2007396
_cod_database_fobs_code 2007396

loop_
_symmetry_equiv_pos_as_xyz
'x, y, z'
'-x+1/2, -y, z+1/2'
'-x, y+1/2, -z+1/2'
'x+1/2, -y+1/2, -z'
'-x, -y, -z'
'x-1/2, y, -z-1/2'
'x, -y-1/2, z-1/2'
'-x-1/2, y-1/2, z'

loop_
_atom_site_aniso_label
_atom_site_aniso_U_11
_atom_site_aniso_U_22
_atom_site_aniso_U_33
_atom_site_aniso_U_12
_atom_site_aniso_U_13
_atom_site_aniso_U_23
Br .0647(4) .0609(4) .0286(3) .0024(3) .0010(3) .0041(3)
N1 .025(2) .053(3) .049(3) -.003(2) -.006(2) -.003(2)
N2 .046(3) .066(3) .033(2) -.001(3) .006(2) .003(2)
N3 .031(2) .036(3) .028(2) .000(2) -.002(2) .001(2)
N4 .054(3) .057(3) .032(2) .001(3) .000(2) .004(2)
N5 .037(3) .044(3) .052(3) -.001(2) -.003(2) -.004(2)
C1 .048(4) .049(4) .064(4) -.006(3) -.006(3) -.009(3)
C2 .040(4) .057(4) .090(5) .005(4) -.012(4) -.002(4)
C3 .045(4) .039(4) .099(6) .011(3) .022(4) -.003(4)
C4 .044(4) .049(4) .058(4) -.006(3) .017(3) .000(3)
C5 .033(3) .035(3) .039(3) -.004(2) .010(2) .004(2)
C6 .038(3) .042(3) .027(3) .002(3) .009(2) -.002(2)
C7 .037(3) .028(3) .037(3) .004(3) .008(2) -.004(2)
C8 .041(3) .034(3) .041(3) .001(3) -.001(3) .006(3)
C9 .036(3) .040(3) .022(2) -.008(3) -.001(2) .001(2)
C10 .029(3) .037(3) .034(3) .002(3) .008(2) -.002(3)
C11 .032(3) .032(3) .041(3) .007(3) -.001(2) .004(3)
C12 .027(3) .028(3) .026(2) -.006(2) .000(2) .000(2)
C13 .041(3) .033(3) .030(3) -.004(3) -9(2) .000(2)
C14 .038(3) .035(3) .035(3) -.001(3) -.012(2) -.009(3)
C15 .061(5) .040(4) .049(4) .005(4) -.014(4) -.004(3)
C16 .058(5) .049(4) .065(4) .014(4) -.031(4) -.019(4)
C17 .032(4) .056(5) .085(5) -.001(4) -.013(4) -.021(4)
C18 .039(4) .045(4) .063(4) -.004(3) -.007(3) -.013(3)

loop_
_atom_site_label
_atom_site_fract_x
_atom_site_fract_y
_atom_site_fract_z
_atom_site_U_iso_or_equiv
_atom_site_thermal_displace_type
_atom_site_calc_flag
_atom_site_refinement_flags
_atom_site_occupancy
_atom_site_disorder_group
_atom_site_type_symbol
Br .82137(3) .21023(8) .62866(2) .0514(2) Uani d . 1 . Br
N1 .9940(2) .4149(5) .4129(2) .0424(11) Uani d . 1 . N
N2 .9073(2) .3924(6) .2721(2) .0483(12) Uani d . 1 . N
N3 .8493(2) .3425(5) .3577(2) .0318(10) Uani d . 1 . N
N4 .8336(2) .4024(6) .2611(2) .0476(12) Uani d . 1 . N
N5 .6924(2) .2670(5) .3603(2) .0441(11) Uani d . 1 . N
C1 1.0569(3) .3957(8) .4410(3) .054(2) Uani d . 1 . C
C2 1.1128(3) .3004(8) .4180(3) .062(2) Uani d . 1 . C
C3 1.1044(3) .2244(8) .3643(3) .061(2) Uani d . 1 . C
C4 1.0392(3) .2397(7) .3338(3) .050(2) Uani d . 1 . C
C5 .9862(3) .3361(6) .3600(2) .0354(12) Uani d . 1 . C
C6 .9153(3) .3570(6) .3290(2) .0357(13) Uani d . 1 . C
C7 .8709(3) .1695(6) .4461(2) .0341(13) Uani d . 1 . C
C8 .8660(3) .1421(7) .5076(2) .0387(13) Uani d . 1 . C
C9 .8267(3) .2465(6) .5437(2) .0329(13) Uani d . 1 . C
C10 .7916(3) .3812(7) .5180(2) .0333(12) Uani d . 1 . C
C11 .7985(3) .4116(7) .4569(2) .0348(13) Uani d . 1 . C
C12 .8384(2) .3074(6) .4212(2) .0266(11) Uani d . 1 . C
C13 .7999(3) .3729(6) .3122(2) .0346(12) Uani d . 1 . C
C14 .7205(3) .3668(6) .3178(2) .0359(13) Uani d . 1 . C
C15 .6792(4) .4597(7) .2781(3) .050(2) Uani d . 1 . C
C16 .6050(4) .4476(9) .2828(3) .057(2) Uani d . 1 . C
C17 .5756(4) .3469(9) .3259(3) .058(2) Uani d . 1 . C
C18 .6199(3) .2580(7) .3635(3) .049(2) Uani d . 1 . C
H1 1.062(2) .454(5) .4795(19) .028(12) Uiso d . 1 . H
H2 1.155(3) .278(8) .443(3) .09(2) Uiso d . 1 . H
H3 1.137(3) .153(7) .348(2) .048(16) Uiso d . 1 . H
H4 1.030(3) .196(6) .2981(19) .039(15) Uiso d . 1 . H
H7 .894(2) .099(5) .4226(17) .022(13) Uiso d . 1 . H
H8 .886(2) .052(6) .5266(18) .032(13) Uiso d . 1 . H
H10 .766(2) .450(6) .5430(18) .038(14) Uiso d . 1 . H
H11 .781(2) .496(5) .4425(17) .021(13) Uiso d . 1 . H
H15 .700(2) .523(6) .254(2) .029(16) Uiso d . 1 . H
H16 .579(3) .501(6) .258(2) .035(15) Uiso d . 1 . H
H17 .531(3) .338(6) .3265(18) .025(14) Uiso d . 1 . H
H18 .602(3) .184(6) .400(2) .052(16) Uiso d . 1 . H

loop_
_atom_type_symbol
_atom_type_description
_atom_type_scat_dispersion_real
_atom_type_scat_dispersion_imag
_atom_type_scat_source
C C 0.0033 0.0016 'International Tables Vol C Tables 4.2.6.8 and 6.1.1.4'
H H 0.0000 0.0000 'International Tables Vol C Tables 4.2.6.8 and 6.1.1.4'
N N 0.0061 0.0033 'International Tables Vol C Tables 4.2.6.8 and 6.1.1.4'
Br Br -0.2901 2.4595 'International Tables Vol C Tables 4.2.6.8 and 6.1.1.4'

loop_
_geom_angle_atom_site_label_1
_geom_angle_atom_site_label_2
_geom_angle_atom_site_label_3
_geom_angle
C1 N1 C5 116.4(5)
C6 N2 N4 107.1(4)
C13 N3 C6 103.9(4)
C13 N3 C12 130.3(4)
C6 N3 C12 125.8(4)
C13 N4 N2 108.0(4)
C14 N5 C18 117.1(5)
N1 C1 C2 123.3(6)
C3 C2 C1 119.4(6)
C2 C3 C4 119.1(6)
C5 C4 C3 117.8(6)
N1 C5 C4 124.0(5)
N1 C5 C6 116.1(4)
C4 C5 C6 119.9(5)
N2 C6 N3 111.1(4)
N2 C6 C5 124.8(4)
N3 C6 C5 124.1(4)
C8 C7 C12 119.5(5)
C9 C8 C7 120.5(5)
C8 C9 C10 119.7(4)
C8 C9 Br 120.4(4)
C10 C9 Br 119.9(4)
C11 C10 C9 119.7(5)
C12 C11 C10 120.1(5)
C11 C12 C7 120.4(4)
C11 C12 N3 120.8(4)
C7 C12 N3 118.9(4)
N4 C13 N3 109.9(4)
N4 C13 C14 123.7(5)
N3 C13 C14 126.4(4)
N5 C14 C15 123.6(5)
N5 C14 C13 117.8(4)
C15 C14 C13 118.6(5)
C16 C15 C14 117.6(6)
C17 C16 C15 119.4(6)
C16 C17 C18 119.6(6)
N5 C18 C17 122.5(6)

loop_
_geom_bond_atom_site_label_1
_geom_bond_atom_site_label_2
_geom_bond_site_symmetry_2
_geom_bond_distance
_geom_bond_publ_flag
Br C9 . 1.889(4) ?
N1 C1 . 1.325(6) ?
N1 C5 . 1.330(6) ?
N2 C6 . 1.290(6) ?
N2 N4 . 1.383(6) ?
N3 C13 . 1.376(5) ?
N3 C6 . 1.377(6) ?
N3 C12 . 1.435(5) ?
N4 C13 . 1.304(6) ?
N5 C14 . 1.336(6) ?
N5 C18 . 1.343(7) ?
C1 C2 . 1.383(8) ?
C2 C3 . 1.336(9) ?
C3 C4 . 1.383(8) ?
C4 C5 . 1.376(7) ?
C5 C6 . 1.486(6) ?
C7 C8 . 1.370(7) ?
C7 C12 . 1.376(6) ?
C8 C9 . 1.365(7) ?
C9 C10 . 1.385(7) ?
C10 C11 . 1.369(7) ?
C11 C12 . 1.365(6) ?
C13 C14 . 1.472(6) ?
C14 C15 . 1.379(7) ?
C15 C16 . 1.378(9) ?
C16 C17 . 1.360(9) ?
C17 C18 . 1.364(8) ?

loop_
_cod_related_entry_id
_cod_related_entry_database
_cod_related_entry_code
1 ChemSpider 21137016
